data_2219449
loop_
_publ_author_name
'Fun, Hoong-Kun'
'Maity, Annada C.'
'Maity, Sibaprasad'
'Goswami, Shyamaprosad'
'Chantrapromma, Suchada'

_publ_section_title
;
 Bis(2,1,3-benzoselenadiazole-\k<i>N</i>)dichloridozinc(II)
;
_journal_coeditor_code TK2296
_journal_issue 9
_journal_name_full 'Acta Crystallographica Section E'
_journal_page_first m1188
_journal_paper_doi 10.1107/S1600536808026366
_journal_volume 64
_journal_year 2008
_chemical_formula_iupac '[Zn Cl2 (C6 H4 N2 Se)2]'
_chemical_formula_moiety 'C12 H8 Cl2 N4 Se2 Zn'
_chemical_formula_sum 'C12 H8 Cl2 N4 Se2 Zn'
_chemical_formula_weight 502.43
_chemical_name_systematic
;
Bis(2,1,3-benzoselenadiazole-\kN)dichloridozinc(II)
;
_space_group_IT_number 2
_symmetry_cell_setting triclinic
_symmetry_space_group_name_Hall '-P 1'
_symmetry_space_group_name_H-M 'P -1'
_atom_sites_solution_hydrogens geom
_atom_sites_solution_primary direct
_atom_sites_solution_secondary difmap
_audit_creation_method SHELXL-97
_cell_angle_alpha 95.1030(10)
_cell_angle_beta 92.5810(10)
_cell_angle_gamma 101.7130(10)
_cell_formula_units_Z 2
_cell_length_a 7.5593(2)
_cell_length_b 9.7269(3)
_cell_length_c 10.6083(3)
_cell_measurement_reflns_used 4425
_cell_measurement_temperature 297(2)
_cell_measurement_theta_max 30.0
_cell_measurement_theta_min 1.9
_cell_volume 759.15(4)
_computing_cell_refinement 'APEX2 (Bruker, 2005)'
_computing_data_collection 'APEX2 (Bruker, 2005)'
_computing_data_reduction 'SAINT (Bruker, 2005)'
_computing_molecular_graphics 'SHELXTL (Sheldrick, 2008)'
_computing_publication_material 'SHELXTL (Sheldrick, 2008) and PLATON (Spek, 2003)'
_computing_structure_refinement 'SHELXTL (Sheldrick, 2008)'
_computing_structure_solution 'SHELXTL (Sheldrick, 2008)'
_diffrn_ambient_temperature 297(2)
_diffrn_detector_area_resol_mean 8.33
_diffrn_measured_fraction_theta_full 0.998
_diffrn_measured_fraction_theta_max 0.998
_diffrn_measurement_device_type
;
Bruker SMART APEXII CCD area-detector
;
_diffrn_measurement_method \w
_diffrn_radiation_monochromator graphite
_diffrn_radiation_source 'fine-focus sealed tube'
_diffrn_radiation_type MoK\a
_diffrn_radiation_wavelength 0.71073
_diffrn_reflns_av_R_equivalents 0.035
_diffrn_reflns_av_sigmaI/netI 0.027
_diffrn_reflns_limit_h_max 10
_diffrn_reflns_limit_h_min -10
_diffrn_reflns_limit_k_max 13
_diffrn_reflns_limit_k_min -13
_diffrn_reflns_limit_l_max 14
_diffrn_reflns_limit_l_min -14
_diffrn_reflns_number 17787
_diffrn_reflns_theta_full 30.0
_diffrn_reflns_theta_max 30.0
_diffrn_reflns_theta_min 1.9
_diffrn_standards_number 0
_exptl_absorpt_coefficient_mu 6.760
_exptl_absorpt_correction_T_max 0.236
_exptl_absorpt_correction_T_min 0.141
_exptl_absorpt_correction_type multi-scan
_exptl_absorpt_process_details '(SADABS; Bruker, 2005)'
_exptl_crystal_colour Yellow
_exptl_crystal_density_diffrn 2.198
_exptl_crystal_density_method 'not measured'
_exptl_crystal_description Block
_exptl_crystal_F_000 480
_exptl_crystal_size_max 0.48
_exptl_crystal_size_mid 0.32
_exptl_crystal_size_min 0.30
_refine_diff_density_max 0.79
_refine_diff_density_min -0.54
_refine_ls_extinction_coef 0.0238(15)
_refine_ls_extinction_expression Fc^*^=kFc[1+0.001xFc^2^\l^3^/sin(2\q)]^-1/4^
_refine_ls_extinction_method 'SHELXTL (Sheldrick, 2008)'
_refine_ls_goodness_of_fit_ref 1.06
_refine_ls_hydrogen_treatment constr
_refine_ls_matrix_type full
_refine_ls_number_parameters 191
_refine_ls_number_reflns 4425
_refine_ls_number_restraints 0
_refine_ls_restrained_S_all 1.06
_refine_ls_R_factor_all 0.037
_refine_ls_R_factor_gt 0.032
_refine_ls_shift/su_max 0.001
_refine_ls_shift/su_mean 0.000
_refine_ls_structure_factor_coef Fsqd
_refine_ls_weighting_details 'calc w=1/[\s^2^(Fo^2^)+(0.0556P)^2^+0.3045P] where P=(Fo^2^+2Fc^2^)/3'
_refine_ls_weighting_scheme calc
_refine_ls_wR_factor_gt 0.091
_refine_ls_wR_factor_ref 0.094
_reflns_number_gt 3836
_reflns_number_total 4425
_reflns_threshold_expression I>2\s(I)
_cod_data_source_file tk2296.cif
_cod_data_source_block I
_cod_depositor_comments
;
The following automatic conversions were performed:
'_symmetry_cell_setting' value 'Triclinic' changed to 'triclinic'
according to '/home/saulius/struct/CIF-dictionaries/cif_core.dic'
dictionary named 'cif_core.dic' version 2.4.1 from 2010-06-29.

Automatic conversion script
Id: cif_fix_enum 1527 2010-12-29 10:47:43Z saulius 

The following automatic conversions were performed:

'_symmetry_cell_setting' value 'Triclinic' changed to 'triclinic'
according to /home/saulius/struct/CIF-dictionaries/cif_core.dic
dictionary named 'cif_core.dic' version 2.4.1 from 2010-06-29.

Automatic conversion script
Id: cif_fix_values 1715 2011-07-08 13:25:40Z adriana 
;
_cod_database_code 2219449
_cod_database_fobs_code 2219449

loop_
_symmetry_equiv_pos_as_xyz
'x, y, z'
'-x, -y, -z'

loop_
_atom_site_type_symbol
_atom_site_label
_atom_site_fract_x
_atom_site_fract_y
_atom_site_fract_z
_atom_site_U_iso_or_equiv
_atom_site_adp_type
_atom_site_calc_flag
_atom_site_refinement_flags
_atom_site_occupancy
Zn Zn1 0.28675(5) 0.75148(3) 0.25160(3) 0.04191(10) Uani d . 1
Se Se1 0.12303(4) 0.41702(3) 0.29459(2) 0.04073(9) Uani d . 1
Se Se2 0.15677(4) 1.04989(3) 0.33867(3) 0.04686(10) Uani d . 1
Cl Cl1 0.27521(13) 0.62664(8) 0.06430(7) 0.05663(19) Uani d . 1
Cl Cl2 0.53270(11) 0.90507(8) 0.33168(8) 0.05477(18) Uani d . 1
N N1 0.2184(3) 0.5929(2) 0.3668(2) 0.0382(4) Uani d . 1
N N2 0.1617(3) 0.3407(2) 0.4366(2) 0.0440(5) Uani d . 1
N N3 0.0973(3) 0.8770(2) 0.2511(2) 0.0423(5) Uani d . 1
N N4 -0.0058(3) 1.1149(2) 0.2476(2) 0.0439(5) Uani d . 1
C C1 0.2687(3) 0.5849(3) 0.4871(2) 0.0369(5) Uani d . 1
C C2 0.3457(4) 0.7016(3) 0.5778(3) 0.0484(6) Uani d . 1
H H2B 0.3642 0.7937 0.5561 0.058 Uiso calc R 1
C C3 0.3908(5) 0.6740(4) 0.6958(3) 0.0549(7) Uani d . 1
H H3A 0.4396 0.7494 0.7558 0.066 Uiso calc R 1
C C4 0.3669(4) 0.5338(4) 0.7330(3) 0.0529(7) Uani d . 1
H H4B 0.4025 0.5203 0.8153 0.063 Uiso calc R 1
C C5 0.2933(4) 0.4204(3) 0.6502(3) 0.0495(6) Uani d . 1
H H5A 0.2780 0.3295 0.6747 0.059 Uiso calc R 1
C C6 0.2399(4) 0.4432(3) 0.5250(2) 0.0385(5) Uani d . 1
C C7 -0.0380(4) 0.8768(3) 0.1657(2) 0.0391(5) Uani d . 1
C C8 -0.1276(4) 0.7592(3) 0.0802(3) 0.0453(6) Uani d . 1
H H8A -0.0962 0.6717 0.0811 0.054 Uiso calc R 1
C C9 -0.2595(4) 0.7790(3) -0.0020(3) 0.0495(6) Uani d . 1
H H9A -0.3217 0.7025 -0.0564 0.059 Uiso calc R 1
C C10 -0.3070(4) 0.9128(4) -0.0086(3) 0.0513(7) Uani d . 1
H H10A -0.3962 0.9217 -0.0687 0.062 Uiso calc R 1
C C11 -0.2262(4) 1.0266(3) 0.0700(3) 0.0448(6) Uani d . 1
H H11A -0.2582 1.1133 0.0639 0.054 Uiso calc R 1
C C12 -0.0907(4) 1.0119(3) 0.1627(2) 0.0393(5) Uani d . 1

loop_
_atom_site_aniso_label
_atom_site_aniso_U_11
_atom_site_aniso_U_22
_atom_site_aniso_U_33
_atom_site_aniso_U_12
_atom_site_aniso_U_13
_atom_site_aniso_U_23
Zn1 0.05150(19) 0.03211(16) 0.04206(17) 0.00843(12) 0.00312(13) 0.00397(11)
Se1 0.04956(16) 0.03208(14) 0.03864(14) 0.00715(10) -0.00216(10) -0.00116(9)
Se2 0.05777(18) 0.03321(15) 0.04748(16) 0.00941(12) -0.00718(12) -0.00210(10)
Cl1 0.0774(5) 0.0494(4) 0.0440(3) 0.0175(4) 0.0075(3) -0.0020(3)
Cl2 0.0527(4) 0.0431(4) 0.0637(4) 0.0004(3) 0.0045(3) 0.0012(3)
N1 0.0460(11) 0.0290(9) 0.0388(10) 0.0070(8) 0.0016(8) 0.0008(8)
N2 0.0537(13) 0.0324(10) 0.0454(11) 0.0082(9) 0.0022(10) 0.0035(8)
N3 0.0533(13) 0.0281(9) 0.0442(11) 0.0069(9) 0.0002(9) 0.0010(8)
N4 0.0498(12) 0.0323(10) 0.0494(12) 0.0090(9) 0.0025(10) 0.0020(9)
C1 0.0375(11) 0.0341(11) 0.0383(11) 0.0067(9) 0.0021(9) 0.0014(9)
C2 0.0534(15) 0.0393(13) 0.0474(14) 0.0017(11) 0.0018(12) -0.0048(11)
C3 0.0552(17) 0.0569(18) 0.0453(14) 0.0023(14) -0.0042(13) -0.0100(13)
C4 0.0503(16) 0.0693(19) 0.0377(13) 0.0110(14) -0.0035(11) 0.0038(12)
C5 0.0568(16) 0.0506(15) 0.0433(13) 0.0138(13) 0.0006(12) 0.0110(12)
C6 0.0402(12) 0.0366(12) 0.0390(11) 0.0084(9) 0.0028(9) 0.0043(9)
C7 0.0423(12) 0.0319(11) 0.0413(12) 0.0034(9) 0.0053(10) 0.0032(9)
C8 0.0503(15) 0.0334(12) 0.0494(14) 0.0038(11) 0.0075(12) -0.0019(10)
C9 0.0450(14) 0.0497(15) 0.0477(14) 0.0010(12) 0.0041(11) -0.0080(12)
C10 0.0436(14) 0.0647(19) 0.0455(14) 0.0127(13) 0.0015(11) 0.0025(13)
C11 0.0437(13) 0.0465(14) 0.0464(13) 0.0132(11) 0.0058(11) 0.0071(11)
C12 0.0416(12) 0.0340(11) 0.0421(12) 0.0066(9) 0.0070(10) 0.0032(9)

loop_
_atom_type_symbol
_atom_type_description
_atom_type_scat_dispersion_real
_atom_type_scat_dispersion_imag
_atom_type_scat_source
C C 0.0033 0.0016 'International Tables Vol C Tables 4.2.6.8 and 6.1.1.4'
H H 0.0000 0.0000 'International Tables Vol C Tables 4.2.6.8 and 6.1.1.4'
N N 0.0061 0.0033 'International Tables Vol C Tables 4.2.6.8 and 6.1.1.4'
Cl Cl 0.1484 0.1585 'International Tables Vol C Tables 4.2.6.8 and 6.1.1.4'
Zn Zn 0.2839 1.4301 'International Tables Vol C Tables 4.2.6.8 and 6.1.1.4'
Se Se -0.0929 2.2259 'International Tables Vol C Tables 4.2.6.8 and 6.1.1.4'

loop_
_geom_angle_atom_site_label_1
_geom_angle_atom_site_label_2
_geom_angle_atom_site_label_3
_geom_angle
N1 Zn1 N3 111.13(9)
N1 Zn1 Cl2 110.81(7)
N3 Zn1 Cl2 101.44(7)
N1 Zn1 Cl1 100.70(6)
N3 Zn1 Cl1 110.32(7)
Cl2 Zn1 Cl1 122.58(4)
N2 Se1 N1 92.42(10)
N4 Se2 N3 92.48(11)
C1 N1 Se1 108.40(16)
C1 N1 Zn1 130.93(18)
Se1 N1 Zn1 118.64(11)
C6 N2 Se1 108.54(17)
C7 N3 Se2 108.30(17)
C7 N3 Zn1 129.73(18)
Se2 N3 Zn1 117.85(13)
C12 N4 Se2 108.45(18)
N1 C1 C2 125.9(2)
N1 C1 C6 114.7(2)
C2 C1 C6 119.4(2)
C3 C2 C1 118.0(3)
C3 C2 H2B 121.0
C1 C2 H2B 121.0
C2 C3 C4 122.9(3)
C2 C3 H3A 118.6
C4 C3 H3A 118.6
C5 C4 C3 121.0(3)
C5 C4 H4B 119.5
C3 C4 H4B 119.5
C4 C5 C6 118.6(3)
C4 C5 H5A 120.7
C6 C5 H5A 120.7
N2 C6 C5 124.0(2)
N2 C6 C1 115.9(2)
C5 C6 C1 120.1(2)
N3 C7 C8 125.9(2)
N3 C7 C12 114.2(2)
C8 C7 C12 119.9(2)
C9 C8 C7 117.9(3)
C9 C8 H8A 121.1
C7 C8 H8A 121.1
C8 C9 C10 122.4(3)
C8 C9 H9A 118.8
C10 C9 H9A 118.8
C11 C10 C9 121.8(3)
C11 C10 H10A 119.1
C9 C10 H10A 119.1
C10 C11 C12 118.8(3)
C10 C11 H11A 120.6
C12 C11 H11A 120.6
N4 C12 C11 124.3(2)
N4 C12 C7 116.5(2)
C11 C12 C7 119.2(2)

loop_
_geom_bond_atom_site_label_1
_geom_bond_atom_site_label_2
_geom_bond_distance
Zn1 N1 2.052(2)
Zn1 N3 2.062(2)
Zn1 Cl2 2.2169(8)
Zn1 Cl1 2.2231(8)
Se1 N2 1.776(2)
Se1 N1 1.803(2)
Se2 N4 1.777(2)
Se2 N3 1.809(2)
N1 C1 1.328(3)
N2 C6 1.330(3)
N3 C7 1.335(4)
N4 C12 1.324(4)
C1 C2 1.428(4)
C1 C6 1.447(3)
C2 C3 1.347(5)
C2 H2B 0.9300
C3 C4 1.433(5)
C3 H3A 0.9300
C4 C5 1.353(5)
C4 H4B 0.9300
C5 C6 1.420(4)
C5 H5A 0.9300
C7 C8 1.427(4)
C7 C12 1.451(3)
C8 C9 1.349(4)
C8 H8A 0.9300
C9 C10 1.425(4)
C9 H9A 0.9300
C10 C11 1.344(4)
C10 H10A 0.9300
C11 C12 1.425(4)
C11 H11A 0.9300

loop_
_geom_contact_atom_site_label_1
_geom_contact_atom_site_label_2
_geom_contact_distance
_geom_contact_site_symmetry_2
_geom_contact_publ_flag
Se1 Se2 3.7002(4) 1_545 y
Se1 N4 2.893(2) 1_545 y
Se2 N2 2.918(2) 1_565 y
N2 N4 2.882(3) 1_545 y
Se1 Cl1 3.4111(8) . y
Se2 Cl2 3.4192(9) . y
Cl1 N1 3.293(2) . y
Zn1 H2B 3.23 . y
Zn1 H8B 3.26 . y

loop_
_geom_torsion_atom_site_label_1
_geom_torsion_atom_site_label_2
_geom_torsion_atom_site_label_3
_geom_torsion_atom_site_label_4
_geom_torsion
N2 Se1 N1 C1 -0.83(19)
N2 Se1 N1 Zn1 164.72(14)
N3 Zn1 N1 C1 -95.1(2)
Cl2 Zn1 N1 C1 16.9(2)
Cl1 Zn1 N1 C1 148.1(2)
N3 Zn1 N1 Se1 103.20(13)
Cl2 Zn1 N1 Se1 -144.82(10)
Cl1 Zn1 N1 Se1 -13.67(13)
N1 Se1 N2 C6 -0.4(2)
N4 Se2 N3 C7 -1.8(2)
N4 Se2 N3 Zn1 157.59(14)
N1 Zn1 N3 C7 -100.4(2)
Cl2 Zn1 N3 C7 141.8(2)
Cl1 Zn1 N3 C7 10.4(3)
N1 Zn1 N3 Se2 105.33(13)
Cl2 Zn1 N3 Se2 -12.50(13)
Cl1 Zn1 N3 Se2 -143.86(10)
N3 Se2 N4 C12 0.16(19)
Se1 N1 C1 C2 -178.1(2)
Zn1 N1 C1 C2 18.7(4)
Se1 N1 C1 C6 1.8(3)
Zn1 N1 C1 C6 -161.37(18)
N1 C1 C2 C3 -179.3(3)
C6 C1 C2 C3 0.8(4)
C1 C2 C3 C4 0.8(5)
C2 C3 C4 C5 -1.3(5)
C3 C4 C5 C6 0.0(5)
Se1 N2 C6 C5 -178.8(2)
Se1 N2 C6 C1 1.4(3)
C4 C5 C6 N2 -178.1(3)
C4 C5 C6 C1 1.6(4)
N1 C1 C6 N2 -2.2(3)
C2 C1 C6 N2 177.7(2)
N1 C1 C6 C5 178.0(2)
C2 C1 C6 C5 -2.0(4)
Se2 N3 C7 C8 -178.1(2)
Zn1 N3 C7 C8 25.8(4)
Se2 N3 C7 C12 2.9(3)
Zn1 N3 C7 C12 -153.21(19)
N3 C7 C8 C9 -178.6(3)
C12 C7 C8 C9 0.4(4)
C7 C8 C9 C10 2.1(4)
C8 C9 C10 C11 -2.1(5)
C9 C10 C11 C12 -0.6(4)
Se2 N4 C12 C11 -177.8(2)
Se2 N4 C12 C7 1.5(3)
C10 C11 C12 N4 -177.9(3)
C10 C11 C12 C7 2.9(4)
N3 C7 C12 N4 -3.1(3)
C8 C7 C12 N4 177.8(2)
N3 C7 C12 C11 176.2(2)
C8 C7 C12 C11 -2.9(4)
